data_1548733
loop_
_publ_author_name
'Chen, Fang-You'
'Li, Chuang-Jun'
'Ma, Jie'
'Zhou, Jian'
'Li, Li'
'Zhang, Zhao'
'Chen, Nai-Hong'
'Zhang, Dong-Ming'

_publ_section_title
;
 Neuroprotective Dihydroagarofuran Sesquiterpene Derivatives from the
 Leaves of Tripterygium wilfordii
;
_journal_name_full 'Journal of Natural Products'
_journal_paper_doi 10.1021/acs.jnatprod.7b00615
_journal_year 2018
_chemical_formula_moiety 'C32 H37 N O12'
_chemical_formula_sum 'C32 H37 N O12'
_chemical_formula_weight 627.62
_space_group_crystal_system monoclinic
_space_group_IT_number 4
_space_group_name_Hall 'P 2yb'
_space_group_name_H-M_alt 'P 1 21 1'
_symmetry_space_group_name_Hall 'P 2yb'
_symmetry_space_group_name_H-M 'P 1 21 1'
_atom_sites_solution_hydrogens geom
_audit_creation_date 2017-03-23
_audit_creation_method
;
  Olex2 1.1
  (compiled 2011.02.15 svn.r1672, GUI svn.r3494)
;
_cell_angle_alpha 90
_cell_angle_beta 102.012(13)
_cell_angle_gamma 90
_cell_formula_units_Z 2
_cell_length_a 10.5270(15)
_cell_length_b 9.3108(5)
_cell_length_c 15.753(2)
_cell_measurement_reflns_used 5388
_cell_measurement_temperature 106.4
_cell_measurement_theta_max 70.9992
_cell_measurement_theta_min 4.6388
_cell_volume 1510.2(3)
_computing_cell_refinement
;
CrysAlisPro, Agilent Technologies,
Version 1.171.35.11 (release 16-05-2011 CrysAlis171 .NET)
(compiled May 16 2011,17:55:39)
;
_computing_data_collection
;
CrysAlisPro, Agilent Technologies,
Version 1.171.35.11 (release 16-05-2011 CrysAlis171 .NET)
(compiled May 16 2011,17:55:39)
;
_computing_data_reduction
;
CrysAlisPro, Agilent Technologies,
Version 1.171.35.11 (release 16-05-2011 CrysAlis171 .NET)
(compiled May 16 2011,17:55:39)
;
_computing_molecular_graphics
;
O. V. Dolomanov, L. J. Bourhis, R. J. Gildea, J. A. K. Howard and H. Puschmann,
OLEX2: a complete structure solution, refinement and analysis program.
J. Appl. Cryst. (2009). 42, 339-341.
;
_computing_publication_material
;
O. V. Dolomanov, L. J. Bourhis, R. J. Gildea, J. A. K. Howard and H. Puschmann,
OLEX2: a complete structure solution, refinement and analysis program.
J. Appl. Cryst. (2009). 42, 339-341.
;
_computing_structure_refinement 'SHELXL-2014/7 (Sheldrick, 2014)'
_computing_structure_solution 'A short history of SHELX (Sheldrick, 2007)'
_diffrn_ambient_temperature 106.4
_diffrn_detector_area_resol_mean 16.0971
_diffrn_measured_fraction_theta_full 0.999
_diffrn_measured_fraction_theta_max 0.987
_diffrn_measurement_details
;
#__ type_ start__ end____ width___ exp.time_
  1 omega  -24.00    1.00   1.0000    1.5000
omega____ theta____ kappa____ phi______ frames
    -       -8.5000  111.0000  -30.0000 25

#__ type_ start__ end____ width___ exp.time_
  2 omega  -46.00   -6.00   1.0000    1.5000
omega____ theta____ kappa____ phi______ frames
    -       -8.5000   15.0000 -180.0000 40

#__ type_ start__ end____ width___ exp.time_
  3 omega   22.00   91.00   1.0000    1.5000
omega____ theta____ kappa____ phi______ frames
    -       36.7919   37.0000    0.0000 69

#__ type_ start__ end____ width___ exp.time_
  4 omega  -30.00   37.00   1.0000    1.5000
omega____ theta____ kappa____ phi______ frames
    -       36.7919  -37.0000  120.0000 67

#__ type_ start__ end____ width___ exp.time_
  5 omega  -28.00   34.00   1.0000    1.5000
omega____ theta____ kappa____ phi______ frames
    -       36.7919  -61.0000  -33.0000 62

#__ type_ start__ end____ width___ exp.time_
  6 omega   11.00   81.00   1.0000    1.5000
omega____ theta____ kappa____ phi______ frames
    -       36.7919   77.0000   90.0000 70

#__ type_ start__ end____ width___ exp.time_
  7 omega   34.00   72.00   1.0000    1.5000
omega____ theta____ kappa____ phi______ frames
    -       36.7919   37.0000 -120.0000 38

#__ type_ start__ end____ width___ exp.time_
  8 omega  -16.00   43.00   1.0000    1.5000
omega____ theta____ kappa____ phi______ frames
    -       36.7919  -37.0000    0.0000 59

#__ type_ start__ end____ width___ exp.time_
  9 omega  -31.00   61.00   1.0000    1.5000
omega____ theta____ kappa____ phi______ frames
    -       36.7919  -77.0000 -120.0000 92

#__ type_ start__ end____ width___ exp.time_
 10 omega   46.00   88.00   1.0000    1.5000
omega____ theta____ kappa____ phi______ frames
    -       36.7919   37.0000   60.0000 42

#__ type_ start__ end____ width___ exp.time_
 11 omega   98.00  125.00   1.0000    4.0000
omega____ theta____ kappa____ phi______ frames
    -      108.0000   45.0000   30.0000 27

#__ type_ start__ end____ width___ exp.time_
 12 omega   49.00   95.00   1.0000    4.0000
omega____ theta____ kappa____ phi______ frames
    -      108.0000  -45.0000  -30.0000 46

#__ type_ start__ end____ width___ exp.time_
 13 omega   82.00  107.00   1.0000    4.0000
omega____ theta____ kappa____ phi______ frames
    -      108.0000   77.0000    0.0000 25

#__ type_ start__ end____ width___ exp.time_
 14 omega   81.00  108.00   1.0000    4.0000
omega____ theta____ kappa____ phi______ frames
    -      108.0000   77.0000  -30.0000 27

#__ type_ start__ end____ width___ exp.time_
 15 omega   70.00   99.00   1.0000    4.0000
omega____ theta____ kappa____ phi______ frames
    -      108.0000   15.0000   60.0000 29

#__ type_ start__ end____ width___ exp.time_
 16 omega   99.00  134.00   1.0000    4.0000
omega____ theta____ kappa____ phi______ frames
    -      108.0000  -77.0000  150.0000 35

#__ type_ start__ end____ width___ exp.time_
 17 omega  128.00  154.00   1.0000    4.0000
omega____ theta____ kappa____ phi______ frames
    -      108.0000   65.0000    0.0000 26

#__ type_ start__ end____ width___ exp.time_
 18 omega  145.00  174.00   1.0000    4.0000
omega____ theta____ kappa____ phi______ frames
    -      108.0000   45.0000  -30.0000 29

#__ type_ start__ end____ width___ exp.time_
 19 omega  128.00  171.00   1.0000    4.0000
omega____ theta____ kappa____ phi______ frames
    -      108.0000   77.0000   30.0000 43

#__ type_ start__ end____ width___ exp.time_
 20 omega   81.00  107.00   1.0000    4.0000
omega____ theta____ kappa____ phi______ frames
    -      108.0000   77.0000   30.0000 26

#__ type_ start__ end____ width___ exp.time_
 21 omega   96.00  121.00   1.0000    4.0000
omega____ theta____ kappa____ phi______ frames
    -      108.0000   45.0000  -30.0000 25

#__ type_ start__ end____ width___ exp.time_
 22 omega   41.00   97.00   1.0000    4.0000
omega____ theta____ kappa____ phi______ frames
    -      108.0000  -45.0000  150.0000 56

#__ type_ start__ end____ width___ exp.time_
 23 omega   41.00   86.00   1.0000    4.0000
omega____ theta____ kappa____ phi______ frames
    -      108.0000  -77.0000  150.0000 45

#__ type_ start__ end____ width___ exp.time_
 24 omega   90.00  153.00   1.0000    4.0000
omega____ theta____ kappa____ phi______ frames
    -      108.0000   61.0000 -146.0000 63

#__ type_ start__ end____ width___ exp.time_
 25 omega   74.00  105.00   1.0000    4.0000
omega____ theta____ kappa____ phi______ frames
    -      108.0000   15.0000   90.0000 31

#__ type_ start__ end____ width___ exp.time_
 26 omega   72.00  146.00   1.0000    4.0000
omega____ theta____ kappa____ phi______ frames
    -      108.0000   15.0000  120.0000 74

#__ type_ start__ end____ width___ exp.time_
 27 omega  117.00  142.00   1.0000    4.0000
omega____ theta____ kappa____ phi______ frames
    -      108.0000   77.0000   60.0000 25

#__ type_ start__ end____ width___ exp.time_
 28 omega   40.00   89.00   1.0000    4.0000
omega____ theta____ kappa____ phi______ frames
    -      108.0000  -45.0000 -120.0000 49

#__ type_ start__ end____ width___ exp.time_
 29 omega   81.00  107.00   1.0000    4.0000
omega____ theta____ kappa____ phi______ frames
    -      108.0000   77.0000   60.0000 26

#__ type_ start__ end____ width___ exp.time_
 30 omega   40.00   78.00   1.0000    4.0000
omega____ theta____ kappa____ phi______ frames
    -      108.0000  -45.0000   60.0000 38

#__ type_ start__ end____ width___ exp.time_
 31 omega   77.00  102.00   1.0000    4.0000
omega____ theta____ kappa____ phi______ frames
    -      108.0000   15.0000   30.0000 25

#__ type_ start__ end____ width___ exp.time_
 32 omega  116.00  167.00   1.0000    4.0000
omega____ theta____ kappa____ phi______ frames
    -      108.0000   45.0000 -180.0000 51

#__ type_ start__ end____ width___ exp.time_
 33 omega  122.00  173.00   1.0000    4.0000
omega____ theta____ kappa____ phi______ frames
    -      108.0000  111.0000 -150.0000 51

#__ type_ start__ end____ width___ exp.time_
 34 omega   89.00  114.00   1.0000    4.0000
omega____ theta____ kappa____ phi______ frames
    -      108.0000   65.0000    0.0000 25

#__ type_ start__ end____ width___ exp.time_
 35 omega  118.00  175.00   1.0000    4.0000
omega____ theta____ kappa____ phi______ frames
    -      108.0000   61.0000  -74.0000 57
;
_diffrn_measurement_device_type 'Xcalibur, Eos, Gemini'
_diffrn_measurement_method '\w scans'
_diffrn_orient_matrix_UB_11 0.1188651000
_diffrn_orient_matrix_UB_12 -0.0975338000
_diffrn_orient_matrix_UB_13 0.0305204000
_diffrn_orient_matrix_UB_21 -0.0668795000
_diffrn_orient_matrix_UB_22 -0.0680335000
_diffrn_orient_matrix_UB_23 0.0682950000
_diffrn_orient_matrix_UB_31 -0.0611479000
_diffrn_orient_matrix_UB_32 -0.1155201000
_diffrn_orient_matrix_UB_33 -0.0662946000
_diffrn_radiation_monochromator graphite
_diffrn_radiation_type 'Cu K\a'
_diffrn_radiation_wavelength 1.5418
_diffrn_reflns_av_R_equivalents 0.0239
_diffrn_reflns_av_unetI/netI 0.0327
_diffrn_reflns_Laue_measured_fraction_full 0.999
_diffrn_reflns_Laue_measured_fraction_max 0.987
_diffrn_reflns_limit_h_max 11
_diffrn_reflns_limit_h_min -12
_diffrn_reflns_limit_k_max 11
_diffrn_reflns_limit_k_min -11
_diffrn_reflns_limit_l_max 17
_diffrn_reflns_limit_l_min -19
_diffrn_reflns_number 10483
_diffrn_reflns_point_group_measured_fraction_full 0.982
_diffrn_reflns_point_group_measured_fraction_max 0.960
_diffrn_reflns_theta_full 67.684
_diffrn_reflns_theta_max 71.220
_diffrn_reflns_theta_min 4.642
_diffrn_source 'Enhance (Cu) X-ray Source'
_exptl_absorpt_coefficient_mu 0.890
_exptl_absorpt_correction_T_max 1.00000
_exptl_absorpt_correction_T_min 0.78918
_exptl_absorpt_correction_type multi-scan
_exptl_absorpt_process_details
;
CrysAlisPro, Agilent Technologies,
Version 1.171.35.11 (release 16-05-2011 CrysAlis171 .NET)
(compiled May 16 2011,17:55:39)
Empirical absorption correction using spherical harmonics,
 implemented in SCALE3 ABSPACK scaling algorithm.
;
_exptl_crystal_density_diffrn 1.380
_exptl_crystal_F_000 664
_exptl_crystal_size_max 0.300
_exptl_crystal_size_mid 0.280
_exptl_crystal_size_min 0.250
_refine_diff_density_max 0.351
_refine_diff_density_min -0.206
_refine_diff_density_rms 0.041
_refine_ls_abs_structure_details
;
 Flack x determined using 2285 quotients [(I+)-(I-)]/[(I+)+(I-)]
 (Parsons, Flack and Wagner, Acta Cryst. B69 (2013) 249-259).
;
_refine_ls_abs_structure_Flack -0.02(13)
_refine_ls_extinction_method none
_refine_ls_goodness_of_fit_ref 1.026
_refine_ls_hydrogen_treatment constr
_refine_ls_matrix_type full
_refine_ls_number_parameters 412
_refine_ls_number_reflns 5610
_refine_ls_number_restraints 1
_refine_ls_restrained_S_all 1.026
_refine_ls_R_factor_all 0.0429
_refine_ls_R_factor_gt 0.0406
_refine_ls_shift/su_max 0.000
_refine_ls_shift/su_mean 0.000
_refine_ls_structure_factor_coef Fsqd
_refine_ls_weighting_details 'w=1/[\s^2^(Fo^2^)+(0.0636P)^2^+0.3198P] where P=(Fo^2^+2Fc^2^)/3'
_refine_ls_weighting_scheme calc
_refine_ls_wR_factor_gt 0.1069
_refine_ls_wR_factor_ref 0.1097
_reflns_Friedel_coverage 0.826
_reflns_Friedel_fraction_full 0.963
_reflns_Friedel_fraction_max 0.929
_reflns_number_gt 5329
_reflns_number_total 5610
_reflns_threshold_expression 'I > 2\s(I)'
_cod_data_source_file np7b00615_si_003.cif
_cod_data_source_block exp_4841
_cod_database_code 1548733
_reflns_odcompleteness_completeness 99.93
_reflns_odcompleteness_iscentric 1
_reflns_odcompleteness_theta 66.97
_shelx_estimated_absorpt_t_max 0.808
_shelx_estimated_absorpt_t_min 0.776
_shelx_shelxl_version_number 2014/7
_shelx_space_group_comment
;
The symmetry employed for this shelxl refinement is uniquely defined
by the following loop, which should always be used as a source of
symmetry information in preference to the above space-group names.
They are only intended as comments.
;

loop_
_space_group_symop_operation_xyz
'x, y, z'
'-x, y+1/2, -z'

loop_
_atom_site_label
_atom_site_type_symbol
_atom_site_fract_x
_atom_site_fract_y
_atom_site_fract_z
_atom_site_U_iso_or_equiv
_atom_site_adp_type
_atom_site_occupancy
_atom_site_site_symmetry_order
_atom_site_calc_flag
_atom_site_refinement_flags_posn
_atom_site_refinement_flags_adp
O7 O 0.1865(2) 0.4652(2) 0.20788(13) 0.0340(5) Uani 1 1 d . .
O1 O 0.1054(2) 0.8159(2) 0.37653(12) 0.0319(5) Uani 1 1 d . .
O5 O -0.1130(2) 0.6141(2) 0.16362(13) 0.0315(4) Uani 1 1 d . .
O2 O -0.1278(2) 0.4517(2) 0.32210(13) 0.0337(5) Uani 1 1 d . .
O11 O 0.3755(2) 0.7971(2) 0.32950(12) 0.0322(4) Uani 1 1 d . .
O9 O 0.0988(2) 0.7291(2) 0.11658(12) 0.0332(4) Uani 1 1 d . .
O8 O 0.1822(2) 0.2272(2) 0.18898(14) 0.0394(5) Uani 1 1 d . .
C10 C 0.1689(3) 0.6898(3) 0.34934(18) 0.0304(6) Uani 1 1 d . .
O10 O -0.0524(3) 0.8288(3) 0.01217(15) 0.0541(7) Uani 1 1 d . .
O3 O -0.2586(2) 0.5091(3) 0.41417(15) 0.0420(5) Uani 1 1 d . .
C16 C 0.2253(3) 0.3423(3) 0.17560(18) 0.0323(6) Uani 1 1 d . .
C13 C 0.1211(3) 0.9412(3) 0.32382(18) 0.0314(6) Uani 1 1 d . .
C6 C 0.1630(3) 0.8724(3) 0.24499(18) 0.0300(6) Uani 1 1 d . .
H6 H 0.2107 0.9415 0.2144 0.036 Uiso 1 1 calc R U
O6 O -0.2702(2) 0.7790(3) 0.16595(17) 0.0467(6) Uani 1 1 d . .
C8 C -0.0265(3) 0.6951(3) 0.22956(18) 0.0300(6) Uani 1 1 d . .
H8 H -0.0825 0.7533 0.2606 0.036 Uiso 1 1 calc R U
O12 O 0.4724(3) 0.6666(4) 0.23988(17) 0.0548(7) Uani 1 1 d . .
C12 C 0.3383(3) 0.4997(4) 0.4181(2) 0.0376(7) Uani 1 1 d . .
H12A H 0.2900 0.4091 0.4132 0.056 Uiso 1 1 calc R U
H12B H 0.4127 0.4942 0.4670 0.056 Uiso 1 1 calc R U
H12C H 0.3692 0.5169 0.3644 0.056 Uiso 1 1 calc R U
C9 C 0.0555(3) 0.5927(3) 0.29849(18) 0.0306(6) Uani 1 1 d . .
C24 C -0.3087(3) 0.5900(3) 0.0621(2) 0.0333(6) Uani 1 1 d . .
C5 C 0.2487(3) 0.7478(3) 0.28507(18) 0.0301(6) Uani 1 1 d . .
H5 H 0.2563 0.6740 0.2403 0.036 Uiso 1 1 calc R U
C29 C 0.0404(3) 0.7534(3) 0.03375(19) 0.0364(7) Uani 1 1 d . .
O4 O -0.4017(3) 0.1473(3) 0.2215(2) 0.0595(8) Uani 1 1 d . .
C7 C 0.0479(3) 0.8027(3) 0.18338(18) 0.0313(6) Uani 1 1 d . .
H7 H -0.0132 0.8797 0.1558 0.038 Uiso 1 1 calc R U
C17 C 0.3257(3) 0.3711(4) 0.1237(2) 0.0398(7) Uani 1 1 d . .
H17A H 0.2874 0.4278 0.0723 0.060 Uiso 1 1 calc R U
H17B H 0.3580 0.2798 0.1054 0.060 Uiso 1 1 calc R U
H17C H 0.3979 0.4247 0.1591 0.060 Uiso 1 1 calc R U
C28 C -0.2508(3) 0.5143(4) 0.0052(2) 0.0400(7) Uani 1 1 d . .
H28 H -0.1587 0.5094 0.0166 0.048 Uiso 1 1 calc R U
C11 C 0.0904(3) 0.4502(3) 0.25963(19) 0.0316(6) Uani 1 1 d . .
H11A H 0.1228 0.3820 0.3075 0.038 Uiso 1 1 calc R U
H11B H 0.0108 0.4086 0.2234 0.038 Uiso 1 1 calc R U
C2 C 0.0484(3) 0.4808(3) 0.44776(19) 0.0344(6) Uani 1 1 d . .
H2A H 0.0861 0.3892 0.4327 0.041 Uiso 1 1 calc R U
H2B H -0.0103 0.4591 0.4876 0.041 Uiso 1 1 calc R U
C31 C 0.4795(3) 0.7494(4) 0.29921(19) 0.0364(7) Uani 1 1 d . .
C3 C 0.1573(3) 0.5804(3) 0.49292(19) 0.0349(7) Uani 1 1 d . .
H3A H 0.2080 0.5314 0.5448 0.042 Uiso 1 1 calc R U
H3B H 0.1186 0.6680 0.5127 0.042 Uiso 1 1 calc R U
C15 C 0.2246(3) 1.0405(3) 0.37611(19) 0.0347(7) Uani 1 1 d . .
H15A H 0.1942 1.0775 0.4266 0.052 Uiso 1 1 calc R U
H15B H 0.2404 1.1209 0.3395 0.052 Uiso 1 1 calc R U
H15C H 0.3054 0.9866 0.3957 0.052 Uiso 1 1 calc R U
C4 C 0.2489(3) 0.6237(3) 0.43299(18) 0.0332(6) Uani 1 1 d . .
H4 H 0.3063 0.7015 0.4634 0.040 Uiso 1 1 calc R U
C19 C -0.3192(3) 0.3225(4) 0.3121(2) 0.0359(7) Uani 1 1 d . .
C18 C -0.2349(3) 0.4381(3) 0.35565(18) 0.0341(6) Uani 1 1 d . .
C1 C -0.0285(3) 0.5512(3) 0.36559(19) 0.0321(6) Uani 1 1 d . .
H1 H -0.0718 0.6396 0.3820 0.039 Uiso 1 1 calc R U
N1 N -0.3172(4) 0.4474(4) -0.0653(2) 0.0564(9) Uani 1 1 d . .
C26 C -0.5139(4) 0.5236(5) -0.0241(2) 0.0519(9) Uani 1 1 d . .
H26 H -0.6061 0.5238 -0.0358 0.062 Uiso 1 1 calc R U
C20 C -0.4347(3) 0.2686(4) 0.3362(2) 0.0458(8) Uani 1 1 d . .
H20 H -0.4716 0.3007 0.3830 0.055 Uiso 1 1 calc R U
C21 C -0.4797(4) 0.1648(5) 0.2797(3) 0.0507(9) Uani 1 1 d . .
H21 H -0.5559 0.1102 0.2800 0.061 Uiso 1 1 calc R U
C14 C -0.0062(3) 1.0254(3) 0.3034(2) 0.0353(7) Uani 1 1 d . .
H14A H -0.0760 0.9628 0.2732 0.053 Uiso 1 1 calc R U
H14B H 0.0032 1.1076 0.2664 0.053 Uiso 1 1 calc R U
H14C H -0.0274 1.0598 0.3576 0.053 Uiso 1 1 calc R U
C25 C -0.4442(3) 0.5943(4) 0.0460(2) 0.0429(8) Uani 1 1 d . .
H25 H -0.4873 0.6461 0.0837 0.052 Uiso 1 1 calc R U
C27 C -0.4467(4) 0.4513(4) -0.0778(2) 0.0528(10) Uani 1 1 d . .
H27 H -0.4956 0.4014 -0.1264 0.063 Uiso 1 1 calc R U
C30 C 0.1073(4) 0.6727(4) -0.0272(2) 0.0438(8) Uani 1 1 d . .
H30A H 0.2007 0.6930 -0.0126 0.066 Uiso 1 1 calc R U
H30B H 0.0718 0.7031 -0.0870 0.066 Uiso 1 1 calc R U
H30C H 0.0931 0.5694 -0.0217 0.066 Uiso 1 1 calc R U
C23 C -0.2321(3) 0.6721(4) 0.13554(19) 0.0330(6) Uani 1 1 d . .
C22 C -0.3040(4) 0.2440(5) 0.2431(2) 0.0473(8) Uani 1 1 d . .
H22 H -0.2344 0.2549 0.2137 0.057 Uiso 1 1 calc R U
C32 C 0.6024(3) 0.8107(4) 0.3505(2) 0.0413(7) Uani 1 1 d . .
H32A H 0.5844 0.9035 0.3749 0.062 Uiso 1 1 calc R U
H32B H 0.6645 0.8241 0.3127 0.062 Uiso 1 1 calc R U
H32C H 0.6392 0.7447 0.3977 0.062 Uiso 1 1 calc R U

loop_
_atom_site_aniso_label
_atom_site_aniso_U_11
_atom_site_aniso_U_22
_atom_site_aniso_U_33
_atom_site_aniso_U_23
_atom_site_aniso_U_13
_atom_site_aniso_U_12
O7 0.0469(12) 0.0254(10) 0.0322(10) -0.0044(8) 0.0138(9) -0.0035(9)
O1 0.0502(12) 0.0233(10) 0.0228(9) 0.0001(8) 0.0087(8) 0.0010(8)
O5 0.0404(11) 0.0276(10) 0.0248(9) -0.0019(8) 0.0029(8) 0.0007(8)
O2 0.0435(12) 0.0300(11) 0.0290(10) -0.0015(8) 0.0108(9) -0.0034(9)
O11 0.0425(11) 0.0277(10) 0.0254(9) -0.0028(8) 0.0046(8) -0.0025(9)
O9 0.0440(11) 0.0342(11) 0.0209(9) -0.0006(8) 0.0053(8) -0.0010(9)
O8 0.0605(14) 0.0245(11) 0.0357(11) 0.0005(9) 0.0157(10) 0.0005(10)
C10 0.0433(16) 0.0242(14) 0.0226(12) -0.0002(11) 0.0042(11) -0.0004(12)
O10 0.0846(19) 0.0430(15) 0.0289(11) -0.0002(10) -0.0019(12) 0.0225(14)
O3 0.0468(13) 0.0469(14) 0.0330(11) -0.0046(10) 0.0101(10) 0.0048(11)
C16 0.0426(16) 0.0292(15) 0.0236(13) -0.0029(11) 0.0037(11) -0.0007(12)
C13 0.0485(17) 0.0210(14) 0.0241(13) 0.0013(11) 0.0060(12) -0.0005(12)
C6 0.0441(16) 0.0223(13) 0.0233(13) 0.0011(10) 0.0063(11) -0.0020(11)
O6 0.0426(12) 0.0457(14) 0.0509(14) -0.0181(11) 0.0077(10) 0.0029(11)
C8 0.0414(16) 0.0237(14) 0.0239(12) -0.0015(10) 0.0046(11) 0.0003(11)
O12 0.0538(15) 0.0681(18) 0.0469(14) -0.0262(14) 0.0207(12) -0.0178(14)
C12 0.0445(17) 0.0347(17) 0.0329(15) 0.0060(13) 0.0066(12) 0.0041(14)
C9 0.0418(16) 0.0261(15) 0.0233(13) 0.0028(11) 0.0058(12) 0.0004(12)
C24 0.0388(15) 0.0312(15) 0.0298(15) 0.0021(12) 0.0071(12) -0.0046(12)
C5 0.0398(15) 0.0261(13) 0.0234(12) -0.0013(11) 0.0041(11) -0.0024(12)
C29 0.0587(19) 0.0240(15) 0.0238(13) 0.0004(11) 0.0026(13) -0.0049(14)
O4 0.0558(16) 0.0525(17) 0.0701(18) -0.0196(14) 0.0123(14) -0.0126(13)
C7 0.0448(16) 0.0265(14) 0.0223(13) 0.0008(11) 0.0065(11) 0.0011(12)
C17 0.0511(19) 0.0350(17) 0.0363(16) -0.0068(13) 0.0161(14) -0.0019(14)
C28 0.0457(17) 0.0368(17) 0.0356(16) -0.0061(14) 0.0041(13) 0.0041(14)
C11 0.0428(16) 0.0245(14) 0.0278(13) 0.0011(11) 0.0081(12) -0.0007(11)
C2 0.0480(17) 0.0297(15) 0.0261(14) 0.0050(11) 0.0095(12) 0.0008(13)
C31 0.0474(17) 0.0362(16) 0.0274(14) -0.0040(13) 0.0118(12) -0.0063(14)
C3 0.0471(17) 0.0336(16) 0.0224(13) 0.0036(11) 0.0036(12) 0.0023(13)
C15 0.0547(19) 0.0228(14) 0.0269(14) -0.0022(11) 0.0093(13) -0.0019(13)
C4 0.0441(17) 0.0311(15) 0.0228(13) 0.0025(11) 0.0037(12) -0.0005(12)
C19 0.0380(16) 0.0359(17) 0.0336(15) 0.0052(13) 0.0065(12) 0.0057(13)
C18 0.0422(16) 0.0338(16) 0.0265(14) 0.0054(12) 0.0080(12) 0.0059(13)
C1 0.0444(16) 0.0275(15) 0.0247(13) 0.0004(11) 0.0078(12) 0.0001(12)
N1 0.067(2) 0.051(2) 0.0433(17) -0.0112(15) -0.0057(15) 0.0115(16)
C26 0.0452(19) 0.061(2) 0.044(2) 0.0056(17) -0.0019(16) -0.0164(18)
C20 0.0443(18) 0.046(2) 0.0478(19) 0.0076(15) 0.0118(15) 0.0055(15)
C21 0.0411(18) 0.044(2) 0.066(2) 0.0034(18) 0.0094(16) -0.0060(16)
C14 0.0523(18) 0.0242(14) 0.0306(14) 0.0011(12) 0.0112(13) 0.0000(13)
C25 0.0423(17) 0.050(2) 0.0389(17) -0.0031(15) 0.0149(14) -0.0039(15)
C27 0.076(3) 0.0376(19) 0.0361(17) -0.0011(15) -0.0086(17) -0.0080(18)
C30 0.068(2) 0.0374(17) 0.0258(14) -0.0028(14) 0.0089(15) -0.0009(17)
C23 0.0388(15) 0.0319(15) 0.0304(14) -0.0010(13) 0.0122(12) -0.0010(13)
C22 0.0479(18) 0.0468(19) 0.0483(19) -0.0074(17) 0.0126(15) -0.0053(16)
C32 0.0457(18) 0.0395(18) 0.0381(16) -0.0073(14) 0.0075(14) -0.0043(14)

loop_
_atom_type_symbol
_atom_type_description
_atom_type_scat_dispersion_real
_atom_type_scat_dispersion_imag
_atom_type_scat_source
C C 0.0181 0.0091 'International Tables Vol C Tables 4.2.6.8 and 6.1.1.4'
H H 0.0000 0.0000 'International Tables Vol C Tables 4.2.6.8 and 6.1.1.4'
N N 0.0311 0.0180 'International Tables Vol C Tables 4.2.6.8 and 6.1.1.4'
O O 0.0492 0.0322 'International Tables Vol C Tables 4.2.6.8 and 6.1.1.4'

loop_
_geom_angle_atom_site_label_1
_geom_angle_atom_site_label_2
_geom_angle_atom_site_label_3
_geom_angle
C16 O7 C11 115.9(2)
C10 O1 C13 111.3(2)
C23 O5 C8 115.4(2)
C18 O2 C1 116.9(2)
C31 O11 C5 117.2(2)
C29 O9 C7 117.6(2)
O1 C10 C9 105.4(2)
O1 C10 C5 104.8(2)
O1 C10 C4 105.9(2)
C5 C10 C9 109.0(2)
C4 C10 C9 115.3(2)
C4 C10 C5 115.3(3)
O7 C16 C17 111.0(3)
O8 C16 O7 122.4(3)
O8 C16 C17 126.5(3)
O1 C13 C6 102.2(2)
O1 C13 C15 109.2(2)
O1 C13 C14 109.3(2)
C15 C13 C6 113.2(3)
C14 C13 C6 115.4(2)
C14 C13 C15 107.3(2)
C13 C6 H6 112.2
C5 C6 C13 103.1(2)
C5 C6 H6 112.2
C5 C6 C7 105.2(2)
C7 C6 C13 111.4(2)
C7 C6 H6 112.2
O5 C8 H8 106.7
O5 C8 C9 110.8(2)
O5 C8 C7 107.8(2)
C9 C8 H8 106.7
C7 C8 H8 106.7
C7 C8 C9 117.5(2)
H12A C12 H12B 109.5
H12A C12 H12C 109.5
H12B C12 H12C 109.5
C4 C12 H12A 109.5
C4 C12 H12B 109.5
C4 C12 H12C 109.5
C8 C9 C10 104.7(2)
C11 C9 C10 118.6(3)
C11 C9 C8 113.2(2)
C11 C9 C1 105.8(2)
C1 C9 C10 105.9(2)
C1 C9 C8 108.2(2)
C28 C24 C25 118.1(3)
C28 C24 C23 122.0(3)
C25 C24 C23 119.8(3)
O11 C5 C10 111.6(2)
O11 C5 C6 111.4(2)
O11 C5 H5 111.0
C10 C5 H5 111.0
C6 C5 C10 100.5(2)
C6 C5 H5 111.0
O9 C29 C30 110.9(3)
O10 C29 O9 124.0(3)
O10 C29 C30 125.2(3)
C22 O4 C21 106.5(3)
O9 C7 C6 107.3(2)
O9 C7 C8 109.6(2)
O9 C7 H7 109.0
C6 C7 C8 112.9(2)
C6 C7 H7 109.0
C8 C7 H7 109.0
C16 C17 H17A 109.5
C16 C17 H17B 109.5
C16 C17 H17C 109.5
H17A C17 H17B 109.5
H17A C17 H17C 109.5
H17B C17 H17C 109.5
C24 C28 H28 118.2
N1 C28 C24 123.6(3)
N1 C28 H28 118.2
O7 C11 C9 113.5(2)
O7 C11 H11A 108.9
O7 C11 H11B 108.9
C9 C11 H11A 108.9
C9 C11 H11B 108.9
H11A C11 H11B 107.7
H2A C2 H2B 108.1
C3 C2 H2A 109.6
C3 C2 H2B 109.6
C1 C2 H2A 109.6
C1 C2 H2B 109.6
C1 C2 C3 110.4(3)
O11 C31 C32 110.9(3)
O12 C31 O11 124.0(3)
O12 C31 C32 125.0(3)
C2 C3 H3A 109.2
C2 C3 H3B 109.2
C2 C3 C4 112.2(2)
H3A C3 H3B 107.9
C4 C3 H3A 109.2
C4 C3 H3B 109.2
C13 C15 H15A 109.5
C13 C15 H15B 109.5
C13 C15 H15C 109.5
H15A C15 H15B 109.5
H15A C15 H15C 109.5
H15B C15 H15C 109.5
C10 C4 C12 114.4(2)
C10 C4 H4 106.8
C12 C4 H4 106.8
C3 C4 C10 109.3(3)
C3 C4 C12 112.3(3)
C3 C4 H4 106.8
C20 C19 C18 126.4(3)
C22 C19 C18 127.7(3)
C22 C19 C20 105.9(3)
O2 C18 C19 111.0(3)
O3 C18 O2 125.0(3)
O3 C18 C19 124.0(3)
O2 C1 C9 106.9(2)
O2 C1 C2 109.2(2)
O2 C1 H1 108.9
C9 C1 H1 108.9
C2 C1 C9 113.9(3)
C2 C1 H1 108.9
C28 N1 C27 116.8(3)
C25 C26 H26 120.9
C25 C26 C27 118.2(4)
C27 C26 H26 120.9
C19 C20 H20 126.9
C21 C20 C19 106.2(3)
C21 C20 H20 126.9
O4 C21 H21 124.6
C20 C21 O4 110.9(3)
C20 C21 H21 124.6
C13 C14 H14A 109.5
C13 C14 H14B 109.5
C13 C14 H14C 109.5
H14A C14 H14B 109.5
H14A C14 H14C 109.5
H14B C14 H14C 109.5
C24 C25 H25 120.3
C26 C25 C24 119.4(3)
C26 C25 H25 120.3
N1 C27 C26 123.9(3)
N1 C27 H27 118.0
C26 C27 H27 118.0
C29 C30 H30A 109.5
C29 C30 H30B 109.5
C29 C30 H30C 109.5
H30A C30 H30B 109.5
H30A C30 H30C 109.5
H30B C30 H30C 109.5
O5 C23 C24 111.5(3)
O6 C23 O5 124.1(3)
O6 C23 C24 124.3(3)
O4 C22 H22 124.7
C19 C22 O4 110.6(3)
C19 C22 H22 124.7
C31 C32 H32A 109.5
C31 C32 H32B 109.5
C31 C32 H32C 109.5
H32A C32 H32B 109.5
H32A C32 H32C 109.5
H32B C32 H32C 109.5

loop_
_geom_bond_atom_site_label_1
_geom_bond_atom_site_label_2
_geom_bond_distance
O7 C16 1.349(4)
O7 C11 1.432(4)
O1 C10 1.459(4)
O1 C13 1.461(3)
O5 C8 1.444(3)
O5 C23 1.352(4)
O2 C18 1.347(4)
O2 C1 1.457(4)
O11 C5 1.448(4)
O11 C31 1.356(4)
O9 C29 1.341(4)
O9 C7 1.449(3)
O8 C16 1.199(4)
C10 C9 1.576(4)
C10 C5 1.541(4)
C10 C4 1.537(4)
O10 C29 1.194(4)
O3 C18 1.202(4)
C16 C17 1.490(4)
C13 C6 1.541(4)
C13 C15 1.532(4)
C13 C14 1.528(4)
C6 H6 1.0000
C6 C5 1.523(4)
C6 C7 1.530(4)
O6 C23 1.209(4)
C8 H8 1.0000
C8 C9 1.563(4)
C8 C7 1.544(4)
O12 C31 1.202(4)
C12 H12A 0.9800
C12 H12B 0.9800
C12 H12C 0.9800
C12 C4 1.538(4)
C9 C11 1.538(4)
C9 C1 1.561(4)
C24 C28 1.378(5)
C24 C25 1.396(5)
C24 C23 1.479(4)
C5 H5 1.0000
C29 C30 1.505(5)
O4 C21 1.361(5)
O4 C22 1.357(5)
C7 H7 1.0000
C17 H17A 0.9800
C17 H17B 0.9800
C17 H17C 0.9800
C28 H28 0.9500
C28 N1 1.337(5)
C11 H11A 0.9900
C11 H11B 0.9900
C2 H2A 0.9900
C2 H2B 0.9900
C2 C3 1.529(4)
C2 C1 1.525(4)
C31 C32 1.490(5)
C3 H3A 0.9900
C3 H3B 0.9900
C3 C4 1.537(4)
C15 H15A 0.9800
C15 H15B 0.9800
C15 H15C 0.9800
C4 H4 1.0000
C19 C18 1.471(5)
C19 C20 1.438(5)
C19 C22 1.346(5)
C1 H1 1.0000
N1 C27 1.337(6)
C26 H26 0.9500
C26 C25 1.362(5)
C26 C27 1.385(6)
C20 H20 0.9500
C20 C21 1.333(6)
C21 H21 0.9500
C14 H14A 0.9800
C14 H14B 0.9800
C14 H14C 0.9800
C25 H25 0.9500
C27 H27 0.9500
C30 H30A 0.9800
C30 H30B 0.9800
C30 H30C 0.9800
C22 H22 0.9500
C32 H32A 0.9800
C32 H32B 0.9800
C32 H32C 0.9800

loop_
_geom_torsion_atom_site_label_1
_geom_torsion_atom_site_label_2
_geom_torsion_atom_site_label_3
_geom_torsion_atom_site_label_4
_geom_torsion
O1 C10 C9 C8 51.9(3)
O1 C10 C9 C11 179.2(2)
O1 C10 C9 C1 -62.3(3)
O1 C10 C5 O11 86.3(3)
O1 C10 C5 C6 -32.0(3)
O1 C10 C4 C12 -172.4(2)
O1 C10 C4 C3 60.8(3)
O1 C13 C6 C5 -36.6(3)
O1 C13 C6 C7 75.8(3)
O5 C8 C9 C10 164.9(2)
O5 C8 C9 C11 34.3(3)
O5 C8 C9 C1 -82.6(3)
O5 C8 C7 O9 -48.1(3)
O5 C8 C7 C6 -167.6(2)
C10 O1 C13 C6 16.5(3)
C10 O1 C13 C15 -103.6(3)
C10 O1 C13 C14 139.3(2)
C10 C9 C11 O7 -51.0(3)
C10 C9 C1 O2 -175.4(2)
C10 C9 C1 C2 -54.7(3)
C16 O7 C11 C9 177.0(2)
C13 O1 C10 C9 -105.2(2)
C13 O1 C10 C5 9.8(3)
C13 O1 C10 C4 132.1(2)
C13 C6 C5 O11 -76.3(3)
C13 C6 C5 C10 42.0(3)
C13 C6 C7 O9 -174.4(2)
C13 C6 C7 C8 -53.5(3)
C8 O5 C23 O6 -4.9(4)
C8 O5 C23 C24 174.1(2)
C8 C9 C11 O7 72.2(3)
C8 C9 C1 O2 72.9(3)
C8 C9 C1 C2 -166.5(2)
C9 C10 C5 O11 -161.3(2)
C9 C10 C5 C6 80.5(3)
C9 C10 C4 C12 71.5(3)
C9 C10 C4 C3 -55.4(3)
C9 C8 C7 O9 78.0(3)
C9 C8 C7 C6 -41.5(4)
C24 C28 N1 C27 -2.7(6)
C5 O11 C31 O12 -2.1(5)
C5 O11 C31 C32 179.2(3)
C5 C10 C9 C8 -60.2(3)
C5 C10 C9 C11 67.1(3)
C5 C10 C9 C1 -174.4(2)
C5 C10 C4 C12 -57.0(4)
C5 C10 C4 C3 176.2(2)
C5 C6 C7 O9 -63.3(3)
C5 C6 C7 C8 57.5(3)
C29 O9 C7 C6 -130.6(3)
C29 O9 C7 C8 106.6(3)
C7 O9 C29 O10 -2.0(5)
C7 O9 C29 C30 178.3(3)
C7 C6 C5 O11 166.8(2)
C7 C6 C5 C10 -74.9(3)
C7 C8 C9 C10 40.3(3)
C7 C8 C9 C11 -90.3(3)
C7 C8 C9 C1 152.8(2)
C28 C24 C25 C26 0.5(5)
C28 C24 C23 O5 -28.7(4)
C28 C24 C23 O6 150.2(3)
C28 N1 C27 C26 2.3(6)
C11 O7 C16 O8 0.1(4)
C11 O7 C16 C17 -179.6(3)
C11 C9 C1 O2 -48.7(3)
C11 C9 C1 C2 72.0(3)
C2 C3 C4 C10 54.7(3)
C2 C3 C4 C12 -73.3(3)
C31 O11 C5 C10 130.6(3)
C31 O11 C5 C6 -117.9(3)
C3 C2 C1 O2 177.6(2)
C3 C2 C1 C9 58.2(3)
C15 C13 C6 C5 80.6(3)
C15 C13 C6 C7 -167.0(2)
C4 C10 C9 C8 168.3(2)
C4 C10 C9 C11 -64.4(3)
C4 C10 C9 C1 54.1(3)
C4 C10 C5 O11 -29.7(3)
C4 C10 C5 C6 -148.0(2)
C19 C20 C21 O4 0.3(4)
C18 O2 C1 C9 -158.8(2)
C18 O2 C1 C2 77.5(3)
C18 C19 C20 C21 -179.8(3)
C18 C19 C22 O4 180.0(3)
C1 O2 C18 O3 5.8(4)
C1 O2 C18 C19 -173.3(2)
C1 C9 C11 O7 -169.5(2)
C1 C2 C3 C4 -56.7(3)
C20 C19 C18 O2 173.6(3)
C20 C19 C18 O3 -5.5(5)
C20 C19 C22 O4 0.9(4)
C21 O4 C22 C19 -0.8(5)
C14 C13 C6 C5 -155.1(3)
C14 C13 C6 C7 -42.7(3)
C25 C24 C28 N1 1.4(5)
C25 C24 C23 O5 154.9(3)
C25 C24 C23 O6 -26.2(5)
C25 C26 C27 N1 -0.5(6)
C27 C26 C25 C24 -0.9(6)
C23 O5 C8 C9 141.3(2)
C23 O5 C8 C7 -88.8(3)
C23 C24 C28 N1 -175.1(3)
C23 C24 C25 C26 177.1(3)
C22 O4 C21 C20 0.3(5)
C22 C19 C18 O2 -5.2(5)
C22 C19 C18 O3 175.6(4)
C22 C19 C20 C21 -0.7(4)
